data_4124876
loop_
_publ_author_name
'Deng, Yong-Kai'
'Su, Hai-Feng'
'Xu, Jia-Heng'
'Wang, Wen-Guang'
'Kurmoo, Mohamedally'
'Lin, Shui-Chao'
'Tan, Yuan-Zhi'
'Jia, Jiong'
'Sun, Di'
'Zheng, Lan-Sun'

_publ_section_title
;
 Hierarchical Assembly of a {Mn(II)15Mn(III)4} Brucite Disc: Step-by-Step
 Formation and Ferrimagnetism.
;
_journal_issue 4
_journal_name_full 'Journal of the American Chemical Society'
_journal_page_first 1328
_journal_page_last 1334
_journal_paper_doi 10.1021/jacs.5b11736
_journal_volume 138
_journal_year 2016
_chemical_formula_sum 'C132 H210 Cl6 Mn19 N66 O54'
_chemical_formula_weight 4842.22
_chemical_name_systematic
; 
 ? 
;
_space_group_crystal_system trigonal
_space_group_IT_number 148
_space_group_name_Hall '-R 3'
_space_group_name_H-M_alt 'R -3 :H'
_symmetry_space_group_name_Hall '-R 3'
_symmetry_space_group_name_H-M 'R -3 :H'
_atom_sites_solution_hydrogens geom
_atom_sites_solution_primary direct
_atom_sites_solution_secondary difmap
_audit_creation_method SHELXL-97
_cell_angle_alpha 90.00
_cell_angle_beta 90.00
_cell_angle_gamma 120.00
_cell_formula_units_Z 3
_cell_length_a 35.950(6)
_cell_length_b 35.950
_cell_length_c 13.522(2)
_cell_measurement_reflns_used 1130
_cell_measurement_temperature 190(2)
_cell_measurement_theta_max 43.349
_cell_measurement_theta_min 4.532
_cell_volume 15135(3)
_computing_structure_refinement 'SHELXL-97 (Sheldrick, 1997)'
_computing_structure_solution 'SHELXS-97 (Sheldrick, 1990)'
_diffrn_ambient_temperature 190(2)
_diffrn_measured_fraction_theta_full 0.993
_diffrn_measured_fraction_theta_max 0.993
_diffrn_measurement_device_type 'Bruker Apex II'
_diffrn_radiation_monochromator graphite
_diffrn_radiation_source 'fine-focus sealed tube'
_diffrn_radiation_type MoK\a
_diffrn_radiation_wavelength 0.71073
_diffrn_reflns_av_R_equivalents 0.1502
_diffrn_reflns_av_sigmaI/netI 0.1928
_diffrn_reflns_limit_h_max 26
_diffrn_reflns_limit_h_min -44
_diffrn_reflns_limit_k_max 44
_diffrn_reflns_limit_k_min -41
_diffrn_reflns_limit_l_max 13
_diffrn_reflns_limit_l_min -16
_diffrn_reflns_number 22912
_diffrn_reflns_theta_full 26.49
_diffrn_reflns_theta_max 26.49
_diffrn_reflns_theta_min 2.27
_exptl_absorpt_coefficient_mu 1.311
_exptl_absorpt_correction_T_max 0.8801
_exptl_absorpt_correction_T_min 0.8276
_exptl_absorpt_correction_type multi-scan
_exptl_absorpt_process_details sadabs
_exptl_crystal_colour brown
_exptl_crystal_density_diffrn 1.594
_exptl_crystal_density_method 'not measured'
_exptl_crystal_description block
_exptl_crystal_F_000 7419
_exptl_crystal_size_max 0.15
_exptl_crystal_size_mid 0.15
_exptl_crystal_size_min 0.10
_refine_diff_density_max 0.835
_refine_diff_density_min -0.971
_refine_diff_density_rms 0.116
_refine_ls_extinction_method none
_refine_ls_goodness_of_fit_ref 0.984
_refine_ls_hydrogen_treatment mixed
_refine_ls_matrix_type full
_refine_ls_number_parameters 424
_refine_ls_number_reflns 6935
_refine_ls_number_restraints 24
_refine_ls_restrained_S_all 0.987
_refine_ls_R_factor_all 0.2127
_refine_ls_R_factor_gt 0.0757
_refine_ls_shift/su_max 0.001
_refine_ls_shift/su_mean 0.000
_refine_ls_structure_factor_coef Fsqd
_refine_ls_weighting_details 'calc w=1/[\s^2^(Fo^2^)+(0.0807P)^2^+0.0000P] where P=(Fo^2^+2Fc^2^)/3'
_refine_ls_weighting_scheme calc
_refine_ls_wR_factor_gt 0.1656
_refine_ls_wR_factor_ref 0.2186
_reflns_number_gt 2704
_reflns_number_total 6935
_reflns_threshold_expression >2sigma(I)
_cod_data_source_file ja5b11736_si_002.cif
_cod_data_source_block p
_cod_depositor_comments
;
          Adding full bibliography for 4124876.cif.

2021-04-11
Space group name changed to comply with IUCR recomendations
                 miguel
;
_cod_original_cell_volume 15134(4)
_cod_database_code 4124876
_olex2_refinement_description
;
1. Fixed Uiso
 At 1.2 times of:
  All C(H) groups, All C(H,H) groups, All O(H) groups
 At 1.5 times of:
  All C(H,H,H) groups
2. Uiso/Uaniso restraints and constraints
O6 \\sim Cl1 \\sim O7 \\sim O8 \\sim O9: within 1.7A with sigma of 0.002 and
sigma for terminal atoms of 0.08
3.a Ternary CH refined with riding coordinates:
 O4(H4), O5(H5)
3.b Secondary CH2 refined with riding coordinates:
 C6(H6A,H6B), C12(H12A,H12B), C18(H18A,H18B)
3.c Me refined with riding coordinates:
 C20(H20A,H20B,H20C)
3.d Aromatic/amide H refined with riding coordinates:
 C3(H3), C9(H9), C15(H15)
3.e Idealised Me refined as rotating group:
 C1(H1A,H1B,H1C), C5(H5A,H5B,H5C), C7(H7A,H7B,H7C), C11(H11A,H11B,H11C),
 C13(H13A,H13B,H13C), C17(H17A,H17B,H17C), C22(H22A,H22B,H22C)
;
_olex2_submission_special_instructions 'No special instructions were received'

loop_
_symmetry_equiv_pos_as_xyz
'x, y, z'
'-y, x-y, z'
'-x+y, -x, z'
'x+2/3, y+1/3, z+1/3'
'-y+2/3, x-y+1/3, z+1/3'
'-x+y+2/3, -x+1/3, z+1/3'
'x+1/3, y+2/3, z+2/3'
'-y+1/3, x-y+2/3, z+2/3'
'-x+y+1/3, -x+2/3, z+2/3'
'-x, -y, -z'
'y, -x+y, -z'
'x-y, x, -z'
'-x+2/3, -y+1/3, -z+1/3'
'y+2/3, -x+y+1/3, -z+1/3'
'x-y+2/3, x+1/3, -z+1/3'
'-x+1/3, -y+2/3, -z+2/3'
'y+1/3, -x+y+2/3, -z+2/3'
'x-y+1/3, x+2/3, -z+2/3'

loop_
_atom_site_label
_atom_site_type_symbol
_atom_site_fract_x
_atom_site_fract_y
_atom_site_fract_z
_atom_site_U_iso_or_equiv
_atom_site_adp_type
_atom_site_occupancy
_atom_site_symmetry_multiplicity
_atom_site_calc_flag
_atom_site_refinement_flags
Mn1 Mn 0.3333 0.6667 0.1667 0.0266(7) Uani 1 6 d S
Mn2 Mn 0.29333(3) 0.56217(3) 0.17096(9) 0.0297(3) Uani 1 1 d .
Mn3 Mn 0.35826(4) 0.52046(4) 0.14817(9) 0.0340(4) Uani 1 1 d .
Mn4 Mn 0.46450(4) 0.58754(4) 0.12327(9) 0.0350(4) Uani 1 1 d .
O1 O 0.29476(16) 0.50844(16) 0.0992(4) 0.0344(13) Uani 1 1 d .
O2 O 0.40273(15) 0.58260(16) 0.0665(3) 0.0341(13) Uani 1 1 d .
O3 O 0.41750(16) 0.52958(16) 0.1892(4) 0.0391(14) Uani 1 1 d .
O4 O 0.33857(16) 0.61961(17) 0.0891(4) 0.0417(14) Uani 1 1 d .
H4 H 0.3371 0.6193 0.0152 0.050 Uiso 1 1 calc R
O5 O 0.23638(16) 0.55206(16) 0.0995(4) 0.0378(14) Uani 1 1 d .
H5 H 0.2354 0.5496 0.0258 0.045 Uiso 1 1 calc R
N1 N 0.3081(2) 0.4761(2) -0.0368(5) 0.0393(17) Uani 1 1 d .
N2 N 0.3429(2) 0.4807(2) 0.0113(5) 0.0390(17) Uani 1 1 d .
N3 N 0.4263(2) 0.5700(2) -0.0858(5) 0.0362(16) Uani 1 1 d .
N4 N 0.4581(2) 0.5686(2) -0.0363(5) 0.0378(17) Uani 1 1 d .
N5 N 0.5010(2) 0.5644(2) 0.2150(5) 0.0442(18) Uani 1 1 d .
N6 N 0.4745(2) 0.5274(2) 0.2650(5) 0.0398(17) Uani 1 1 d .
N7 N 0.5174(2) 0.6514(2) 0.0821(5) 0.0467(19) Uani 1 1 d .
N8 N 0.5475(3) 0.6582(2) 0.0316(6) 0.050(2) Uani 1 1 d .
N9 N 0.5770(3) 0.6647(3) -0.0192(7) 0.077(3) Uani 1 1 d .
C1 C 0.2635(3) 0.4452(3) -0.1896(7) 0.072(3) Uani 1 1 d .
H1A H 0.2364 0.4295 -0.1531 0.108 Uiso 1 1 calc R
H1B H 0.2632 0.4279 -0.2461 0.108 Uiso 1 1 calc R
H1C H 0.2671 0.4725 -0.2132 0.108 Uiso 1 1 calc R
C2 C 0.3007(3) 0.4538(3) -0.1218(6) 0.047(2) Uani 1 1 d .
C3 C 0.3323(3) 0.4425(3) -0.1262(7) 0.052(3) Uani 1 1 d .
H3 H 0.3358 0.4260 -0.1764 0.062 Uiso 1 1 calc R
C4 C 0.3578(3) 0.4599(3) -0.0440(6) 0.044(2) Uani 1 1 d .
C5 C 0.3952(3) 0.4562(3) -0.0123(7) 0.054(3) Uani 1 1 d .
H5A H 0.4134 0.4802 0.0317 0.080 Uiso 1 1 calc R
H5B H 0.4118 0.4570 -0.0706 0.080 Uiso 1 1 calc R
H5C H 0.3852 0.4290 0.0228 0.080 Uiso 1 1 calc R
C6 C 0.2859(3) 0.4985(3) -0.0007(6) 0.040(2) Uani 1 1 d .
H6A H 0.2955 0.5252 -0.0392 0.048 Uiso 1 1 calc R
H6B H 0.2545 0.4800 -0.0102 0.048 Uiso 1 1 calc R
C7 C 0.3908(3) 0.5573(3) -0.2486(6) 0.062(3) Uani 1 1 d .
H7A H 0.3621 0.5337 -0.2314 0.093 Uiso 1 1 calc R
H7B H 0.3978 0.5535 -0.3166 0.093 Uiso 1 1 calc R
H7C H 0.3913 0.5847 -0.2432 0.093 Uiso 1 1 calc R
C8 C 0.4230(3) 0.5573(3) -0.1798(6) 0.041(2) Uani 1 1 d .
C9 C 0.4539(3) 0.5475(3) -0.1956(7) 0.052(3) Uani 1 1 d .
H9 H 0.4595 0.5373 -0.2554 0.062 Uiso 1 1 calc R
C10 C 0.4765(3) 0.5555(3) -0.1056(7) 0.049(2) Uani 1 1 d .
C11 C 0.5152(3) 0.5510(3) -0.0778(7) 0.061(3) Uani 1 1 d .
H11A H 0.5411 0.5741 -0.1088 0.091 Uiso 1 1 calc R
H11B H 0.5106 0.5231 -0.1009 0.091 Uiso 1 1 calc R
H11C H 0.5187 0.5527 -0.0057 0.091 Uiso 1 1 calc R
C12 C 0.4006(3) 0.5867(3) -0.0361(6) 0.044(2) Uani 1 1 d .
H12A H 0.4122 0.6173 -0.0536 0.053 Uiso 1 1 calc R
H12B H 0.3704 0.5704 -0.0584 0.053 Uiso 1 1 calc R
C13 C 0.5783(3) 0.6144(3) 0.2070(7) 0.062(3) Uani 1 1 d .
H13A H 0.5778 0.6148 0.1345 0.093 Uiso 1 1 calc R
H13B H 0.6045 0.6150 0.2294 0.093 Uiso 1 1 calc R
H13C H 0.5776 0.6395 0.2329 0.093 Uiso 1 1 calc R
C14 C 0.5407(3) 0.5751(3) 0.2431(7) 0.046(2) Uani 1 1 d .
C15 C 0.5395(3) 0.5450(3) 0.3085(6) 0.052(3) Uani 1 1 d .
H15 H 0.5634 0.5450 0.3383 0.062 Uiso 1 1 calc R
C16 C 0.4961(3) 0.5146(3) 0.3220(7) 0.047(2) Uani 1 1 d .
C17 C 0.4741(3) 0.4746(3) 0.3812(7) 0.061(3) Uani 1 1 d .
H17A H 0.4555 0.4772 0.4305 0.092 Uiso 1 1 calc R
H17B H 0.4955 0.4699 0.4150 0.092 Uiso 1 1 calc R
H17C H 0.4567 0.4502 0.3375 0.092 Uiso 1 1 calc R
C18 C 0.4272(3) 0.5062(3) 0.2534(7) 0.047(2) Uani 1 1 d .
H18A H 0.4159 0.4767 0.2276 0.057 Uiso 1 1 calc R
H18B H 0.4137 0.5043 0.3184 0.057 Uiso 1 1 calc R
N10 N 0.5967(4) 0.6427(5) 0.6915(10) 0.142(5) Uani 1 1 d .
C19 C 0.6210(4) 0.6641(5) 0.7468(10) 0.081(4) Uani 1 1 d .
C20 C 0.6528(4) 0.6929(5) 0.8145(10) 0.110(5) Uani 1 1 d .
H20A H 0.6498 0.7184 0.8233 0.165 Uiso 1 1 calc R
H20B H 0.6814 0.7017 0.7883 0.165 Uiso 1 1 calc R
H20C H 0.6490 0.6786 0.8783 0.165 Uiso 1 1 calc R
N11 N 0.5964(3) 0.5074(3) 0.4572(6) 0.079(3) Uani 1 1 d .
C21 C 0.6305(4) 0.5137(4) 0.4583(8) 0.071(3) Uani 1 1 d .
C22 C 0.6730(3) 0.5214(4) 0.4579(8) 0.083(4) Uani 1 1 d .
H22A H 0.6879 0.5377 0.3986 0.125 Uiso 1 1 calc R
H22B H 0.6726 0.4939 0.4578 0.125 Uiso 1 1 calc R
H22C H 0.6881 0.5378 0.5169 0.125 Uiso 1 1 calc R
Cl1 Cl 0.27142(15) 0.57534(16) -0.1635(3) 0.1256(14) Uani 1 1 d U
O6 O 0.2349(3) 0.5391(3) -0.1039(7) 0.128(3) Uani 1 1 d U
O7 O 0.2976(5) 0.6091(4) -0.0978(8) 0.269(10) Uani 1 1 d U
O8 O 0.2975(5) 0.5574(6) -0.2055(12) 0.261(8) Uani 1 1 d U
O9 O 0.2605(6) 0.5925(5) -0.2464(8) 0.245(8) Uani 1 1 d U

loop_
_atom_site_aniso_label
_atom_site_aniso_U_11
_atom_site_aniso_U_22
_atom_site_aniso_U_33
_atom_site_aniso_U_23
_atom_site_aniso_U_13
_atom_site_aniso_U_12
Mn1 0.0197(10) 0.0197(10) 0.0406(17) 0.000 0.000 0.0098(5)
Mn2 0.0233(7) 0.0206(7) 0.0448(8) -0.0015(6) -0.0019(6) 0.0108(6)
Mn3 0.0278(7) 0.0297(7) 0.0461(8) -0.0012(6) -0.0021(6) 0.0156(6)
Mn4 0.0313(8) 0.0332(8) 0.0451(8) 0.0015(6) -0.0003(6) 0.0197(6)
O1 0.032(3) 0.033(3) 0.044(3) -0.006(3) -0.002(3) 0.021(3)
O2 0.027(3) 0.040(3) 0.032(3) -0.002(3) 0.000(2) 0.015(3)
O3 0.035(3) 0.035(3) 0.054(4) 0.004(3) -0.008(3) 0.022(3)
O4 0.034(3) 0.062(4) 0.032(3) 0.005(3) 0.000(3) 0.026(3)
O5 0.035(3) 0.035(3) 0.040(3) 0.000(3) 0.000(3) 0.015(3)
N1 0.043(5) 0.025(4) 0.047(4) -0.007(3) 0.002(4) 0.015(4)
N2 0.029(4) 0.041(4) 0.050(4) -0.008(4) -0.009(3) 0.019(4)
N3 0.033(4) 0.040(4) 0.037(4) 0.001(3) 0.000(3) 0.020(4)
N4 0.037(4) 0.036(4) 0.046(4) 0.000(3) 0.000(3) 0.022(4)
N5 0.037(5) 0.047(5) 0.060(5) 0.006(4) 0.003(4) 0.029(4)
N6 0.038(4) 0.035(4) 0.054(4) -0.007(4) -0.012(4) 0.024(4)
N7 0.033(4) 0.041(5) 0.065(5) -0.001(4) 0.015(4) 0.017(4)
N8 0.047(5) 0.041(5) 0.060(5) -0.002(4) 0.003(4) 0.020(4)
N9 0.064(6) 0.079(7) 0.098(7) 0.019(5) 0.046(5) 0.043(6)
C1 0.068(8) 0.074(8) 0.068(7) -0.036(6) -0.015(6) 0.031(6)
C2 0.050(6) 0.033(5) 0.052(6) -0.004(5) -0.002(5) 0.015(5)
C3 0.066(7) 0.032(5) 0.056(6) -0.007(5) 0.014(5) 0.024(5)
C4 0.056(6) 0.032(5) 0.047(5) -0.005(4) 0.011(5) 0.024(5)
C5 0.058(6) 0.045(6) 0.075(7) -0.012(5) -0.001(5) 0.038(5)
C6 0.032(5) 0.038(5) 0.042(5) -0.008(4) -0.008(4) 0.013(4)
C7 0.068(7) 0.069(7) 0.051(6) -0.010(5) -0.003(5) 0.036(6)
C8 0.046(6) 0.044(6) 0.035(5) 0.008(4) 0.004(4) 0.024(5)
C9 0.054(6) 0.052(6) 0.041(5) -0.010(5) 0.004(5) 0.020(5)
C10 0.040(6) 0.030(5) 0.075(7) 0.007(5) 0.018(5) 0.015(5)
C11 0.060(7) 0.068(7) 0.069(7) 0.003(6) 0.011(5) 0.043(6)
C12 0.052(6) 0.061(6) 0.034(5) 0.005(4) 0.005(4) 0.039(5)
C13 0.040(6) 0.069(7) 0.086(7) 0.001(6) -0.015(5) 0.034(6)
C14 0.039(6) 0.038(6) 0.067(6) -0.001(5) -0.002(5) 0.022(5)
C15 0.057(7) 0.059(7) 0.057(6) -0.015(5) -0.020(5) 0.042(6)
C16 0.060(7) 0.044(6) 0.056(6) -0.011(5) -0.013(5) 0.040(6)
C17 0.070(7) 0.054(7) 0.069(7) 0.011(5) -0.011(6) 0.038(6)
C18 0.034(5) 0.046(6) 0.067(6) 0.008(5) 0.001(5) 0.024(5)
N10 0.118(11) 0.158(13) 0.143(11) -0.069(10) -0.031(9) 0.065(10)
C19 0.068(9) 0.091(10) 0.081(9) -0.011(8) -0.002(7) 0.038(8)
C20 0.084(10) 0.148(14) 0.103(10) 0.019(10) 0.015(9) 0.063(10)
N11 0.076(7) 0.099(8) 0.079(6) -0.011(5) -0.006(6) 0.057(7)
C21 0.060(8) 0.072(8) 0.089(9) -0.016(6) -0.013(7) 0.038(7)
C22 0.059(8) 0.110(10) 0.092(8) -0.009(7) -0.013(7) 0.051(8)
Cl1 0.137(4) 0.171(4) 0.100(3) -0.003(3) -0.011(3) 0.100(4)
O6 0.140(9) 0.155(9) 0.106(7) 0.019(7) 0.020(7) 0.086(8)
O7 0.37(2) 0.151(11) 0.099(7) -0.047(8) -0.099(11) -0.014(12)
O8 0.280(17) 0.38(2) 0.260(16) 0.126(15) 0.157(14) 0.272(17)
O9 0.49(2) 0.338(17) 0.099(7) -0.019(9) -0.082(11) 0.354(18)

loop_
_atom_type_symbol
_atom_type_description
_atom_type_scat_dispersion_real
_atom_type_scat_dispersion_imag
_atom_type_scat_source
C C 0.0033 0.0016 'International Tables Vol C Tables 4.2.6.8 and 6.1.1.4'
H H 0.0000 0.0000 'International Tables Vol C Tables 4.2.6.8 and 6.1.1.4'
Cl Cl 0.1484 0.1585 'International Tables Vol C Tables 4.2.6.8 and 6.1.1.4'
Mn Mn 0.3368 0.7283 'International Tables Vol C Tables 4.2.6.8 and 6.1.1.4'
N N 0.0061 0.0033 'International Tables Vol C Tables 4.2.6.8 and 6.1.1.4'
O O 0.0106 0.0060 'International Tables Vol C Tables 4.2.6.8 and 6.1.1.4'

loop_
_geom_angle_atom_site_label_1
_geom_angle_atom_site_label_2
_geom_angle_atom_site_label_3
_geom_angle
_geom_angle_site_symmetry_1
_geom_angle_site_symmetry_3
O4 Mn1 O4 83.26(18) 3_565 13_565
O4 Mn1 O4 83.26(18) 3_565 14_455
O4 Mn1 O4 96.74(18) 13_565 14_455
O4 Mn1 O4 96.74(18) 3_565 2_665
O4 Mn1 O4 83.26(18) 13_565 2_665
O4 Mn1 O4 179.996(1) 14_455 2_665
O4 Mn1 O4 179.996(1) 3_565 15
O4 Mn1 O4 96.74(18) 13_565 15
O4 Mn1 O4 96.74(18) 14_455 15
O4 Mn1 O4 83.26(18) 2_665 15
O4 Mn1 O4 96.74(18) 3_565 .
O4 Mn1 O4 179.998(1) 13_565 .
O4 Mn1 O4 83.26(18) 14_455 .
O4 Mn1 O4 96.74(18) 2_665 .
O4 Mn1 O4 83.26(18) 15 .
O2 Mn2 O5 83.12(19) 14_455 .
O2 Mn2 O5 97.88(19) 14_455 15
O5 Mn2 O5 175.75(17) . 15
O2 Mn2 O1 82.87(19) 14_455 .
O5 Mn2 O1 95.36(19) . .
O5 Mn2 O1 80.69(19) 15 .
O2 Mn2 O4 171.0(2) 14_455 .
O5 Mn2 O4 97.43(19) . .
O5 Mn2 O4 82.23(19) 15 .
O1 Mn2 O4 106.0(2) . .
O2 Mn2 O4 94.25(19) 14_455 14_455
O5 Mn2 O4 80.90(19) . 14_455
O5 Mn2 O4 103.1(2) 15 14_455
O1 Mn2 O4 175.6(2) . 14_455
O4 Mn2 O4 77.0(3) . 14_455
O3 Mn3 O1 177.3(2) . .
O3 Mn3 N7 98.3(2) . 14_455
O1 Mn3 N7 81.6(2) . 14_455
O3 Mn3 N2 103.3(2) . .
O1 Mn3 N2 74.1(2) . .
N7 Mn3 N2 97.1(3) 14_455 .
O3 Mn3 O5 104.8(2) . 15
O1 Mn3 O5 77.94(18) . 15
N7 Mn3 O5 94.1(2) 14_455 15
N2 Mn3 O5 147.8(2) . 15
O3 Mn3 O2 79.16(19) . .
O1 Mn3 O2 101.36(19) . .
N7 Mn3 O2 169.8(2) 14_455 .
N2 Mn3 O2 93.1(2) . .
O5 Mn3 O2 77.15(18) 15 .
O3 Mn4 N7 169.7(2) . .
O3 Mn4 N4 101.3(2) . .
N7 Mn4 N4 88.7(3) . .
O3 Mn4 N5 74.3(2) . .
N7 Mn4 N5 99.6(3) . .
N4 Mn4 N5 114.1(2) . .
O3 Mn4 O1 92.4(2) . 15
N7 Mn4 O1 80.6(2) . 15
N4 Mn4 O1 144.0(2) . 15
N5 Mn4 O1 101.6(2) . 15
O3 Mn4 O2 78.31(19) . .
N7 Mn4 O2 107.3(2) . .
N4 Mn4 O2 72.8(2) . .
N5 Mn4 O2 152.5(2) . .
O1 Mn4 O2 77.78(18) 15 .
C6 O1 Mn2 123.7(5) . .
C6 O1 Mn3 115.1(4) . .
Mn2 O1 Mn3 100.0(2) . .
C6 O1 Mn4 117.3(5) . 14_455
Mn2 O1 Mn4 98.4(2) . 14_455
Mn3 O1 Mn4 98.0(2) . 14_455
C12 O2 Mn2 119.8(5) . 15
C12 O2 Mn4 115.4(4) . .
Mn2 O2 Mn4 100.2(2) 15 .
C12 O2 Mn3 122.4(5) . .
Mn2 O2 Mn3 98.98(19) 15 .
Mn4 O2 Mn3 95.28(19) . .
C18 O3 Mn3 129.3(5) . .
C18 O3 Mn4 123.3(5) . .
Mn3 O3 Mn4 107.2(2) . .
Mn1 O4 Mn2 100.7(2) . .
Mn1 O4 Mn2 98.7(2) . 15
Mn2 O4 Mn2 95.67(19) . 15
Mn2 O5 Mn2 101.1(2) . 14_455
Mn2 O5 Mn3 100.2(2) . 14_455
Mn2 O5 Mn3 100.6(2) 14_455 14_455
N2 N1 C2 112.4(7) . .
N2 N1 C6 119.9(6) . .
C2 N1 C6 127.4(7) . .
C4 N2 N1 105.4(7) . .
C4 N2 Mn3 141.2(6) . .
N1 N2 Mn3 113.3(5) . .
C8 N3 N4 113.1(7) . .
C8 N3 C12 126.8(7) . .
N4 N3 C12 120.0(6) . .
N3 N4 C10 103.8(7) . .
N3 N4 Mn4 115.2(5) . .
C10 N4 Mn4 141.0(6) . .
C14 N5 N6 105.4(7) . .
C14 N5 Mn4 142.0(6) . .
N6 N5 Mn4 112.4(5) . .
C16 N6 N5 112.4(7) . .
C16 N6 C18 126.9(8) . .
N5 N6 C18 120.7(6) . .
N8 N7 Mn4 125.4(6) . .
N8 N7 Mn3 133.5(6) . 15
Mn4 N7 Mn3 99.7(3) . 15
N9 N8 N7 179.3(12) . .
N1 C2 C3 105.3(8) . .
N1 C2 C1 121.9(8) . .
C3 C2 C1 132.9(9) . .
C4 C3 C2 106.7(8) . .
N2 C4 C3 110.2(8) . .
N2 C4 C5 121.5(8) . .
C3 C4 C5 128.3(8) . .
O1 C6 N1 110.2(6) . .
C9 C8 N3 107.3(8) . .
C9 C8 C7 130.5(8) . .
N3 C8 C7 122.1(8) . .
C8 C9 C10 106.1(8) . .
N4 C10 C9 109.6(8) . .
N4 C10 C11 119.6(8) . .
C9 C10 C11 130.8(9) . .
O2 C12 N3 109.0(6) . .
N5 C14 C15 110.1(8) . .
N5 C14 C13 121.5(8) . .
C15 C14 C13 128.4(9) . .
C14 C15 C16 106.5(8) . .
N6 C16 C15 105.5(8) . .
N6 C16 C17 122.0(9) . .
C15 C16 C17 132.5(8) . .
O3 C18 N6 109.3(7) . .
N10 C19 C20 177.6(18) . .
N11 C21 C22 179.0(14) . .
O7 Cl1 O9 109.3(9) . .
O7 Cl1 O8 108.6(11) . .
O9 Cl1 O8 104.8(8) . .
O7 Cl1 O6 108.5(7) . .
O9 Cl1 O6 118.4(9) . .
O8 Cl1 O6 106.7(8) . .

loop_
_geom_bond_atom_site_label_1
_geom_bond_atom_site_label_2
_geom_bond_distance
_geom_bond_site_symmetry_2
Mn1 O4 2.077(5) 3_565
Mn1 O4 2.078(5) 13_565
Mn1 O4 2.077(5) 14_455
Mn1 O4 2.077(5) 2_665
Mn1 O4 2.077(5) 15
Mn1 O4 2.077(5) .
Mn2 O2 2.122(5) 14_455
Mn2 O5 2.124(5) .
Mn2 O5 2.128(5) 15
Mn2 O1 2.185(5) .
Mn2 O4 2.186(5) .
Mn2 O4 2.246(5) 14_455
Mn3 O3 2.062(5) .
Mn3 O1 2.202(5) .
Mn3 N7 2.216(7) 14_455
Mn3 N2 2.232(7) .
Mn3 O5 2.238(5) 15
Mn3 O2 2.279(5) .
Mn4 O3 2.114(5) .
Mn4 N7 2.198(7) .
Mn4 N4 2.240(7) .
Mn4 N5 2.247(7) .
Mn4 O1 2.269(5) 15
Mn4 O2 2.271(5) .
O1 C6 1.394(8) .
O1 Mn4 2.268(5) 14_455
O2 C12 1.401(8) .
O2 Mn2 2.122(5) 15
O3 C18 1.369(9) .
O4 Mn2 2.246(5) 15
O5 Mn2 2.129(5) 14_455
O5 Mn3 2.238(5) 14_455
N1 N2 1.347(8) .
N1 C2 1.349(10) .
N1 C6 1.472(10) .
N2 C4 1.341(10) .
N3 C8 1.336(9) .
N3 N4 1.348(8) .
N3 C12 1.492(10) .
N4 C10 1.357(10) .
N5 C14 1.334(10) .
N5 N6 1.364(9) .
N6 C16 1.329(10) .
N6 C18 1.485(10) .
N7 N8 1.197(9) .
N7 Mn3 2.216(7) 15
N8 N9 1.186(9) .
C1 C2 1.517(12) .
C2 C3 1.388(12) .
C3 C4 1.376(12) .
C4 C5 1.482(11) .
C7 C8 1.485(11) .
C8 C9 1.338(11) .
C9 C10 1.411(12) .
C10 C11 1.527(12) .
C13 C14 1.465(12) .
C14 C15 1.381(11) .
C15 C16 1.399(12) .
C16 C17 1.482(12) .
N10 C19 1.115(14) .
C19 C20 1.426(16) .
N11 C21 1.131(12) .
C21 C22 1.410(14) .
Cl1 O7 1.417(10) .
Cl1 O9 1.425(9) .
Cl1 O8 1.490(12) .
Cl1 O6 1.536(10) .
